data_4116196
loop_
_publ_author_name
'Dusan Hesek'
'Guy A. Hembury'
'Michael G. B. Drew'
'Seiji Taniguchi'
'Yoshihisa Inoue'

_publ_section_title
;
 Atropisomer and Diastereomer Generation and Control in Ruthenium
 Bis(bipyridine) Phosphonite Complexes
;
_journal_name_full 'Journal of the American Chemical Society'
_journal_page_first 10236
_journal_page_last 10237
_journal_paper_doi 10.1021/ja002117t
_journal_volume 122
_journal_year 2000
_chemical_formula_sum 'C28 H27 Cl F6 N4 O2 P2 Ru'
_chemical_formula_weight 764.00
_chemical_name_systematic
;
  ?
;
_space_group_IT_number 14
_symmetry_cell_setting monoclinic
_symmetry_space_group_name_Hall '-P 2ybc'
_symmetry_space_group_name_H-M 'P 1 21/c 1'
_atom_sites_solution_hydrogens geom
_atom_sites_solution_primary direct
_atom_sites_solution_secondary difmap
_audit_creation_method SHELXL-97
_cell_angle_alpha 90.00
_cell_angle_beta 111.435(8)
_cell_angle_gamma 90.00
_cell_formula_units_Z 4
_cell_length_a 14.550(2)
_cell_length_b 15.126(4)
_cell_length_c 15.9844(16)
_cell_measurement_reflns_used 25
_cell_measurement_temperature 296.2
_cell_measurement_theta_max 15.0
_cell_measurement_theta_min 14.8
_cell_volume 3274.6(10)
_computing_cell_refinement 'Rigaku/AFC Diffractometer Control'
_computing_data_collection 'Rigaku/AFC Diffractometer Control'
_computing_data_reduction teXsan
_computing_molecular_graphics PLATON(Spek,1994)
_computing_structure_refinement 'SHELXL-93 (Sheldrick, 1993)'
_computing_structure_solution 'DIRDIF92 (PATTY)'
_diffrn_ambient_temperature 293(2)
_diffrn_measured_fraction_theta_full 0.963
_diffrn_measured_fraction_theta_max 0.963
_diffrn_measurement_device 'Rigaku AFC7R'
_diffrn_measurement_method \w-2\q
_diffrn_radiation_detector 'scintillation counter'
_diffrn_radiation_monochromator graphite
_diffrn_radiation_source 'Rigaku rotating anode'
_diffrn_radiation_type MoK\a
_diffrn_radiation_wavelength 0.71073
_diffrn_reflns_av_R_equivalents 0.0000
_diffrn_reflns_av_sigmaI/netI 0.0595
_diffrn_reflns_limit_h_max 18
_diffrn_reflns_limit_h_min 0
_diffrn_reflns_limit_k_max 0
_diffrn_reflns_limit_k_min -19
_diffrn_reflns_limit_l_max 19
_diffrn_reflns_limit_l_min -20
_diffrn_reflns_number 7517
_diffrn_reflns_theta_full 27.50
_diffrn_reflns_theta_max 27.50
_diffrn_reflns_theta_min 2.60
_diffrn_standards_decay_% 0.00
_diffrn_standards_interval_count 150
_diffrn_standards_number 3
_exptl_absorpt_coefficient_mu 0.724
_exptl_absorpt_correction_T_max 0.991
_exptl_absorpt_correction_T_min 0.816
_exptl_absorpt_correction_type psi-scan
_exptl_absorpt_process_details '(North, Phillips & Mathews, 1968)'
_exptl_crystal_colour red
_exptl_crystal_density_diffrn 1.550
_exptl_crystal_description prismatic
_exptl_crystal_F_000 1536
_exptl_crystal_size_max 0.250
_exptl_crystal_size_mid 0.150
_exptl_crystal_size_min 0.090
_refine_diff_density_max 1.931
_refine_diff_density_min -0.852
_refine_diff_density_rms 0.104
_refine_ls_extinction_method none
_refine_ls_goodness_of_fit_ref 1.286
_refine_ls_hydrogen_treatment mixed
_refine_ls_matrix_type full
_refine_ls_number_parameters 399
_refine_ls_number_reflns 7517
_refine_ls_number_restraints 0
_refine_ls_restrained_S_all 1.286
_refine_ls_R_factor_all 0.1300
_refine_ls_R_factor_gt 0.0677
_refine_ls_shift/su_max 0.010
_refine_ls_shift/su_mean 0.002
_refine_ls_structure_factor_coef Fsqd
_refine_ls_weighting_details 'w=1/[\s^2^(Fo^2^)+(0.1000P)^2^+0.0000P] where P=(Fo^2^+2Fc^2^)/3'
_refine_ls_weighting_scheme calc
_refine_ls_wR_factor_gt 0.1967
_refine_ls_wR_factor_ref 0.2182
_reflns_number_gt 4438
_reflns_number_total 7517
_reflns_threshold_expression >2sigma(I)
_cod_data_source_file ja002117t_4.cif
_cod_data_source_block 6
_cod_depositor_comments
;
The following automatic conversions were performed:

'_refine_ls_weighting_scheme' value 'calc
w=1/[\s^2^(Fo^2^)+(0.1000P)^2^+0.0000P] where P=(Fo^2^+2Fc^2^)/3' was
changed to 'calc'. New tag '_refine_ls_weighting_details' was
created. The value of the new tag was set to
'w=1/[\s^2^(Fo^2^)+(0.1000P)^2^+0.0000P] where P=(Fo^2^+2Fc^2^)/3'.

Automatic conversion script
Id: cif_fix_values 3143 2015-03-26 13:38:13Z robertas 
;
_cod_original_cell_volume 3274.5(11)
_cod_database_code 4116196

loop_
_symmetry_equiv_pos_as_xyz
'x, y, z'
'-x, y+1/2, -z+1/2'
'-x, -y, -z'
'x, -y-1/2, z-1/2'

loop_
_atom_site_label
_atom_site_type_symbol
_atom_site_fract_x
_atom_site_fract_y
_atom_site_fract_z
_atom_site_U_iso_or_equiv
_atom_site_adp_type
_atom_site_occupancy
_atom_site_calc_flag
_atom_site_refinement_flags
Ru1 Ru 0.30179(3) 0.32168(3) 0.36163(3) 0.05036(18) Uani 1 d .
Cl1 Cl 0.36657(14) 0.42091(12) 0.27805(11) 0.0766(5) Uani 1 d .
P1 P 0.79470(14) 0.33892(13) 0.89897(14) 0.0722(5) Uani 1 d .
F11 F 0.7239(7) 0.4111(6) 0.8486(8) 0.235(5) Uani 1 d .
F12 F 0.8186(6) 0.3224(8) 0.8182(5) 0.230(6) Uani 1 d .
F13 F 0.8880(5) 0.3990(6) 0.9400(5) 0.174(3) Uani 1 d .
F14 F 0.8567(11) 0.2653(6) 0.9472(9) 0.335(9) Uani 1 d .
F15 F 0.7007(5) 0.2817(5) 0.8637(6) 0.178(3) Uani 1 d .
F16 F 0.7723(6) 0.3640(9) 0.9828(5) 0.237(5) Uani 1 d .
P5 P 0.31234(13) 0.21464(13) 0.26871(10) 0.0613(4) Uani 1 d .
O51 O 0.3780(4) 0.2388(4) 0.2104(3) 0.0831(15) Uani 1 d .
H51 H 0.4093 0.2841 0.2301 0.100 Uiso 1 calc R
O61 O 0.2022(4) 0.1929(4) 0.1982(3) 0.0904(17) Uani 1 d .
C62 C 0.1837(6) 0.1389(7) 0.1217(5) 0.105(3) Uani 1 d .
H62A H 0.2208 0.0844 0.1390 0.126 Uiso 1 calc R
H62B H 0.2053 0.1691 0.0786 0.126 Uiso 1 calc R
C63 C 0.0779(8) 0.1187(10) 0.0802(8) 0.181(7) Uani 1 d .
H63A H 0.0405 0.1723 0.0729 0.217 Uiso 1 calc R
H63B H 0.0596 0.0786 0.1180 0.217 Uiso 1 calc R
H63C H 0.0646 0.0919 0.0224 0.217 Uiso 1 calc R
C71 C 0.3640(6) 0.1083(4) 0.3111(5) 0.075(2) Uani 1 d .
C72 C 0.4537(5) 0.0817(5) 0.3134(5) 0.076(2) Uani 1 d .
H72 H 0.4889 0.1188 0.2895 0.091 Uiso 1 calc R
C73 C 0.4930(7) 0.0054(7) 0.3481(7) 0.108(3) Uani 1 d .
H73 H 0.5560 -0.0093 0.3508 0.129 Uiso 1 calc R
C74 C 0.4430(9) -0.0506(7) 0.3794(9) 0.143(5) Uani 1 d .
H74 H 0.4719 -0.1034 0.4058 0.171 Uiso 1 calc R
C75 C 0.3426(10) -0.0290(7) 0.3722(9) 0.148(5) Uani 1 d .
H75 H 0.3065 -0.0682 0.3929 0.177 Uiso 1 calc R
C76 C 0.3028(8) 0.0497(6) 0.3346(8) 0.115(3) Uani 1 d .
H76 H 0.2375 0.0640 0.3249 0.137 Uiso 1 calc R
N11 N 0.4430(3) 0.3171(3) 0.4610(3) 0.0548(11) Uani 1 d .
C12 C 0.5183(5) 0.2645(4) 0.4645(4) 0.0641(16) Uani 1 d .
H12 H 0.5100 0.2267 0.4164 0.077 Uiso 1 calc R
C13 C 0.6075(5) 0.2635(5) 0.5356(5) 0.0693(17) Uani 1 d .
H13 H 0.6574 0.2256 0.5348 0.083 Uiso 1 calc R
C14 C 0.6225(6) 0.3183(5) 0.6072(5) 0.078(2) Uani 1 d .
H14 H 0.6814 0.3167 0.6567 0.093 Uiso 1 calc R
C15 C 0.5475(4) 0.3763(5) 0.6043(4) 0.0620(15) Uani 1 d .
H15 H 0.5563 0.4154 0.6514 0.074 Uiso 1 calc R
C16 C 0.4591(4) 0.3758(4) 0.5305(3) 0.0512(13) Uani 1 d .
C17 C 0.3792(4) 0.4387(4) 0.5216(4) 0.0501(12) Uani 1 d .
C18 C 0.3873(5) 0.5063(4) 0.5823(4) 0.0683(17) Uani 1 d .
H18 H 0.4444 0.5128 0.6330 0.082 Uiso 1 calc R
C19 C 0.3087(6) 0.5641(5) 0.5664(5) 0.078(2) Uani 1 d .
H19 H 0.3122 0.6092 0.6070 0.094 Uiso 1 calc R
C20 C 0.2271(6) 0.5545(5) 0.4916(5) 0.0764(19) Uani 1 d .
H20 H 0.1746 0.5938 0.4790 0.092 Uiso 1 calc R
C21 C 0.2231(5) 0.4855(5) 0.4346(5) 0.0724(18) Uani 1 d .
H21 H 0.1660 0.4785 0.3841 0.087 Uiso 1 calc R
N22 N 0.2963(4) 0.4281(3) 0.4475(3) 0.0578(12) Uani 1 d .
N31 N 0.1552(4) 0.3383(4) 0.2819(3) 0.0634(14) Uani 1 d .
C36 C 0.0909(5) 0.2876(5) 0.3052(4) 0.0684(17) Uani 1 d .
C35 C -0.0089(5) 0.2914(7) 0.2580(6) 0.103(3) Uani 1 d .
H35 H -0.0524 0.2556 0.2733 0.123 Uiso 1 calc R
C32 C 0.1190(5) 0.3951(6) 0.2131(4) 0.080(2) Uani 1 d .
H32 H 0.1624 0.4307 0.1977 0.096 Uiso 1 calc R
C33 C 0.0191(6) 0.4020(8) 0.1647(6) 0.108(3) Uani 1 d .
H33 H -0.0041 0.4422 0.1176 0.130 Uiso 1 calc R
C34 C -0.0439(7) 0.3513(9) 0.1852(6) 0.122(4) Uani 1 d .
H34 H -0.1111 0.3552 0.1517 0.146 Uiso 1 calc R
C41 C 0.2836(5) 0.1844(4) 0.4941(4) 0.0641(16) Uani 1 d .
H41 H 0.3511 0.1923 0.5243 0.077 Uiso 1 calc R
C40 C 0.2351(6) 0.1208(5) 0.5244(4) 0.0712(18) Uani 1 d .
H40 H 0.2697 0.0842 0.5724 0.085 Uiso 1 calc R
C39 C 0.1369(6) 0.1129(5) 0.4829(5) 0.086(2) Uani 1 d .
H39 H 0.1027 0.0719 0.5038 0.103 Uiso 1 calc R
C37 C 0.1367(4) 0.2276(4) 0.3809(4) 0.0569(14) Uani 1 d .
C38 C 0.0866(6) 0.1645(6) 0.4105(5) 0.086(2) Uani 1 d .
H38 H 0.0189 0.1572 0.3811 0.103 Uiso 1 calc R
N42 N 0.2356(3) 0.2360(3) 0.4213(3) 0.0503(11) Uani 1 d .

loop_
_atom_site_aniso_label
_atom_site_aniso_U_11
_atom_site_aniso_U_22
_atom_site_aniso_U_33
_atom_site_aniso_U_23
_atom_site_aniso_U_13
_atom_site_aniso_U_12
Ru1 0.0493(3) 0.0575(3) 0.0382(2) 0.0010(2) 0.00879(17) -0.0089(2)
Cl1 0.0866(12) 0.0761(11) 0.0605(9) 0.0090(8) 0.0191(8) -0.0262(9)
P1 0.0626(10) 0.0720(12) 0.0786(12) 0.0099(9) 0.0216(9) 0.0021(9)
F11 0.174(8) 0.209(9) 0.288(12) 0.091(8) 0.045(8) 0.109(7)
F12 0.124(6) 0.456(17) 0.126(6) -0.107(8) 0.063(5) -0.036(7)
F13 0.128(5) 0.231(8) 0.186(7) -0.093(6) 0.084(5) -0.085(5)
F14 0.377(16) 0.125(7) 0.312(14) 0.077(8) -0.098(13) 0.070(9)
F15 0.126(5) 0.165(6) 0.229(8) -0.049(6) 0.051(5) -0.072(5)
F16 0.158(7) 0.456(16) 0.131(6) -0.067(8) 0.091(5) -0.108(9)
P5 0.0657(10) 0.0711(11) 0.0482(8) -0.0106(8) 0.0220(7) -0.0139(8)
O51 0.097(4) 0.100(4) 0.065(3) -0.006(3) 0.044(3) -0.016(3)
O61 0.066(3) 0.123(5) 0.069(3) -0.033(3) 0.009(2) -0.006(3)
C62 0.089(6) 0.122(7) 0.079(5) -0.052(5) 0.001(4) 0.014(5)
C63 0.108(8) 0.215(15) 0.152(11) -0.097(11) -0.032(8) 0.006(9)
C71 0.104(5) 0.052(4) 0.099(5) -0.003(3) 0.071(5) 0.000(4)
C72 0.078(4) 0.090(5) 0.066(4) 0.004(4) 0.032(4) 0.028(4)
C73 0.114(7) 0.099(7) 0.131(8) 0.003(6) 0.070(6) 0.029(6)
C74 0.134(9) 0.098(8) 0.211(13) 0.051(8) 0.080(10) 0.048(7)
C75 0.168(11) 0.082(7) 0.213(13) 0.058(8) 0.094(10) 0.022(7)
C76 0.134(8) 0.086(6) 0.157(9) 0.010(6) 0.093(8) 0.010(6)
N11 0.047(3) 0.064(3) 0.047(2) -0.006(2) 0.011(2) -0.011(2)
C12 0.059(4) 0.070(4) 0.065(4) -0.009(3) 0.025(3) -0.009(3)
C13 0.055(4) 0.072(4) 0.079(5) 0.008(4) 0.023(3) 0.005(3)
C14 0.069(4) 0.088(5) 0.059(4) 0.007(4) 0.003(3) -0.009(4)
C15 0.055(3) 0.071(4) 0.051(3) -0.003(3) 0.009(3) -0.006(3)
C16 0.053(3) 0.057(3) 0.042(3) -0.002(2) 0.015(2) -0.011(3)
C17 0.055(3) 0.050(3) 0.047(3) 0.002(2) 0.020(2) -0.007(3)
C18 0.081(5) 0.065(4) 0.060(4) -0.011(3) 0.026(3) -0.016(4)
C19 0.100(6) 0.056(4) 0.090(5) -0.013(4) 0.047(5) -0.006(4)
C20 0.085(5) 0.059(4) 0.085(5) 0.005(4) 0.031(4) 0.019(4)
C21 0.067(4) 0.071(4) 0.073(4) 0.002(4) 0.018(3) 0.007(4)
N22 0.054(3) 0.061(3) 0.052(3) 0.002(2) 0.012(2) -0.005(2)
N31 0.054(3) 0.085(4) 0.042(2) 0.001(2) 0.005(2) -0.003(3)
C36 0.053(3) 0.094(5) 0.053(3) 0.001(3) 0.013(3) 0.001(3)
C35 0.047(4) 0.164(9) 0.087(5) 0.023(6) 0.013(4) -0.011(5)
C32 0.075(5) 0.104(6) 0.053(4) 0.019(4) 0.014(3) 0.010(4)
C33 0.074(5) 0.163(9) 0.070(5) 0.040(6) 0.006(4) 0.022(6)
C34 0.057(5) 0.196(11) 0.090(6) 0.046(7) -0.002(4) 0.017(6)
C41 0.064(4) 0.085(5) 0.041(3) 0.000(3) 0.017(3) -0.009(3)
C40 0.088(5) 0.069(4) 0.053(3) 0.013(3) 0.021(3) -0.009(4)
C39 0.094(6) 0.087(5) 0.081(5) 0.011(4) 0.037(5) -0.036(5)
C37 0.055(3) 0.068(4) 0.048(3) 0.000(3) 0.019(3) -0.013(3)
C38 0.060(4) 0.120(7) 0.070(5) -0.004(4) 0.016(4) -0.020(4)
N42 0.051(3) 0.059(3) 0.039(2) 0.002(2) 0.014(2) -0.007(2)

loop_
_atom_type_symbol
_atom_type_description
_atom_type_scat_dispersion_real
_atom_type_scat_dispersion_imag
_atom_type_scat_source
C C 0.0033 0.0016 'International Tables Vol C Tables 4.2.6.8 and 6.1.1.4'
H H 0.0000 0.0000 'International Tables Vol C Tables 4.2.6.8 and 6.1.1.4'
Cl Cl 0.1484 0.1585 'International Tables Vol C Tables 4.2.6.8 and 6.1.1.4'
F F 0.0171 0.0103 'International Tables Vol C Tables 4.2.6.8 and 6.1.1.4'
N N 0.0061 0.0033 'International Tables Vol C Tables 4.2.6.8 and 6.1.1.4'
O O 0.0106 0.0060 'International Tables Vol C Tables 4.2.6.8 and 6.1.1.4'
P P 0.1023 0.0942 'International Tables Vol C Tables 4.2.6.8 and 6.1.1.4'
Ru Ru -1.2594 0.8363 'International Tables Vol C Tables 4.2.6.8 and 6.1.1.4'

loop_
_geom_angle_atom_site_label_1
_geom_angle_atom_site_label_2
_geom_angle_atom_site_label_3
_geom_angle
N42 Ru1 N31 79.0(2)
N42 Ru1 N11 97.11(18)
N31 Ru1 N11 169.1(2)
N42 Ru1 N22 92.51(19)
N31 Ru1 N22 91.8(2)
N11 Ru1 N22 78.09(19)
N42 Ru1 P5 90.52(14)
N31 Ru1 P5 89.09(16)
N11 Ru1 P5 101.17(15)
N22 Ru1 P5 176.95(14)
N42 Ru1 Cl1 174.55(13)
N31 Ru1 Cl1 96.15(16)
N11 Ru1 Cl1 88.13(14)
N22 Ru1 Cl1 90.03(14)
P5 Ru1 Cl1 86.98(7)
F12 P1 F14 92.1(8)
F12 P1 F11 89.4(6)
F14 P1 F11 175.7(8)
F12 P1 F16 175.3(7)
F14 P1 F16 90.8(8)
F11 P1 F16 88.0(7)
F12 P1 F15 92.7(5)
F14 P1 F15 93.4(6)
F11 P1 F15 82.5(5)
F16 P1 F15 90.9(5)
F12 P1 F13 91.1(4)
F14 P1 F13 87.0(6)
F11 P1 F13 97.0(6)
F16 P1 F13 85.4(4)
F15 P1 F13 176.2(4)
O51 P5 O61 106.9(3)
O51 P5 C71 99.6(3)
O61 P5 C71 104.6(4)
O51 P5 Ru1 114.9(2)
O61 P5 Ru1 108.5(2)
C71 P5 Ru1 121.1(2)
C62 O61 P5 123.1(5)
O61 C62 C63 110.4(8)
C72 C71 C76 120.4(8)
C72 C71 P5 122.8(6)
C76 C71 P5 116.5(6)
C73 C72 C71 122.5(8)
C72 C73 C74 120.3(9)
C73 C74 C75 119.9(10)
C76 C75 C74 118.8(10)
C75 C76 C71 117.4(10)
C12 N11 C16 117.1(5)
C12 N11 Ru1 127.8(4)
C16 N11 Ru1 115.0(4)
N11 C12 C13 123.3(6)
C14 C13 C12 120.0(7)
C13 C14 C15 118.2(6)
C14 C15 C16 119.8(6)
N11 C16 C15 121.3(6)
N11 C16 C17 116.4(5)
C15 C16 C17 122.2(5)
N22 C17 C18 121.3(6)
N22 C17 C16 115.4(5)
C18 C17 C16 123.3(5)
C17 C18 C19 118.9(6)
C20 C19 C18 119.6(7)
C19 C20 C21 118.6(7)
N22 C21 C20 123.8(7)
C21 N22 C17 117.6(5)
C21 N22 Ru1 127.5(4)
C17 N22 Ru1 114.8(4)
C32 N31 C36 118.8(6)
C32 N31 Ru1 126.3(5)
C36 N31 Ru1 114.9(4)
N31 C36 C35 121.4(7)
N31 C36 C37 115.1(5)
C35 C36 C37 123.5(7)
C36 C35 C34 118.0(8)
N31 C32 C33 121.7(8)
C34 C33 C32 120.1(8)
C33 C34 C35 120.1(8)
N42 C41 C40 122.0(6)
C39 C40 C41 118.4(6)
C40 C39 C38 120.8(7)
N42 C37 C38 120.2(6)
N42 C37 C36 114.8(5)
C38 C37 C36 125.0(6)
C39 C38 C37 119.9(7)
C37 N42 C41 118.6(5)
C37 N42 Ru1 115.9(4)
C41 N42 Ru1 125.4(4)

loop_
_geom_bond_atom_site_label_1
_geom_bond_atom_site_label_2
_geom_bond_distance
Ru1 N42 2.047(4)
Ru1 N31 2.061(5)
Ru1 N11 2.089(5)
Ru1 N22 2.136(5)
Ru1 P5 2.2399(18)
Ru1 Cl1 2.4180(17)
P1 F12 1.475(7)
P1 F14 1.463(8)
P1 F11 1.516(7)
P1 F16 1.538(8)
P1 F15 1.541(6)
P1 F13 1.565(6)
P5 O51 1.601(5)
P5 O61 1.621(5)
P5 C71 1.800(7)
O61 C62 1.412(8)
C62 C63 1.468(12)
C71 C72 1.353(9)
C71 C76 1.401(11)
C72 C73 1.318(11)
C73 C74 1.326(14)
C74 C75 1.460(15)
C75 C76 1.364(13)
N11 C12 1.339(8)
N11 C16 1.374(7)
C12 C13 1.378(9)
C13 C14 1.364(10)
C14 C15 1.388(10)
C15 C16 1.391(8)
C16 C17 1.468(8)
C17 N22 1.356(7)
C17 C18 1.384(8)
C18 C19 1.387(10)
C19 C20 1.350(10)
C20 C21 1.372(10)
C21 N22 1.330(8)
N31 C32 1.343(8)
N31 C36 1.362(9)
C36 C35 1.372(9)
C36 C37 1.463(9)
C35 C34 1.415(13)
C32 C33 1.378(10)
C33 C34 1.324(13)
C41 N42 1.363(8)
C41 C40 1.381(9)
C40 C39 1.343(10)
C39 C38 1.365(10)
C37 N42 1.351(7)
C37 C38 1.385(10)
